data_4028220
loop_
_publ_author_name
'Fabr\'icio F. Naciuk'
'Julio C. Milan'
'Almir Andre\~ao'
'Paulo C. M. L. Miranda'

_publ_contact_author_address 'UNICAMP - Brazil'
_publ_contact_author_email miranda@iqm.unicamp.br
_publ_contact_author_name 'Julio Milan'
_publ_contact_author_phone +55.19.35.21.30.83
_publ_section_title
;
 Exploitation of a Tuned Oxidation with N-Haloimides in the Synthesis of
 Caulibugulones A-D
;
_journal_name_full 'Journal of Organic Chemistry'
_journal_page_first 5026
_journal_page_last 5030
_journal_paper_doi 10.1021/jo302772t
_journal_volume 78
_journal_year 2013
_chemical_compound_source 'total synthesis'
_chemical_formula_moiety 'C10 H7 Br N2 O2'
_chemical_formula_sum 'C10 H7 Br N2 O2'
_chemical_formula_weight 267.08
_chemical_melting_point 499
_chemical_name_common 'caulibugulone B'
_chemical_name_systematic 6-bromo-7-(methylamino)isoquinoline-5,8-dione
_space_group_crystal_system monoclinic
_space_group_IT_number 14
_space_group_name_Hall '-P 2yn'
_space_group_name_H-M_alt 'P 1 21/n 1'
_symmetry_cell_setting monoclinic
_symmetry_space_group_name_Hall '-P 2yn'
_symmetry_space_group_name_H-M 'P 1 21/n 1'
_atom_sites_solution_hydrogens geom
_atom_sites_solution_primary direct
_atom_sites_solution_secondary difmap
_audit_creation_date 2012-10-22
_audit_creation_method
;
  Olex2 1.2
  (compiled May  9 2012 12:37:22, GUI svn.r4230)
;
_cell_angle_alpha 90.00
_cell_angle_beta 105.997(2)
_cell_angle_gamma 90.00
_cell_formula_units_Z 4
_cell_length_a 10.8820(8)
_cell_length_b 7.6896(6)
_cell_length_c 11.7402(9)
_cell_measurement_reflns_used 4723
_cell_measurement_temperature 296(2)
_cell_measurement_theta_max 28.75
_cell_measurement_theta_min 2.26
_cell_volume 944.36(12)
_computing_molecular_graphics
;
O. V. Dolomanov, L. J. Bourhis, R. J. Gildea, J. A. K. Howard and H. Puschmann,
OLEX2: a complete structure solution, refinement and analysis program.
J. Appl. Cryst. (2009). 42, 339-341.
;
_computing_publication_material
;
O. V. Dolomanov, L. J. Bourhis, R. J. Gildea, J. A. K. Howard and H. Puschmann,
OLEX2: a complete structure solution, refinement and analysis program.
J. Appl. Cryst. (2009). 42, 339-341.
;
_computing_structure_refinement
;
SHELXL, G.M. Sheldrick, Acta Cryst.
(2008). A64, 112-122
;
_computing_structure_solution
;
SHELXS, G.M. Sheldrick, Acta Cryst.
(2008). A64, 112-122
;
_diffrn_ambient_temperature 296(2)
_diffrn_measured_fraction_theta_full 0.997
_diffrn_measured_fraction_theta_max 0.997
_diffrn_measurement_device_type 'Bruker APEX-II CCD'
_diffrn_measurement_method '\f and \w scans'
_diffrn_radiation_monochromator graphite
_diffrn_radiation_probe x-ray
_diffrn_radiation_type MoK\a
_diffrn_radiation_wavelength 0.71073
_diffrn_reflns_av_R_equivalents 0.0265
_diffrn_reflns_av_unetI/netI 0.0230
_diffrn_reflns_limit_h_max 15
_diffrn_reflns_limit_h_min -15
_diffrn_reflns_limit_k_max 11
_diffrn_reflns_limit_k_min -5
_diffrn_reflns_limit_l_max 16
_diffrn_reflns_limit_l_min -16
_diffrn_reflns_number 16283
_diffrn_reflns_theta_full 30.64
_diffrn_reflns_theta_max 30.64
_diffrn_reflns_theta_min 2.26
_diffrn_source 'fine-focus sealed tube'
_diffrn_standards_number 0
_exptl_absorpt_coefficient_mu 4.331
_exptl_absorpt_correction_T_max 0.7461
_exptl_absorpt_correction_T_min 0.5752
_exptl_absorpt_correction_type multi-scan
_exptl_absorpt_process_details
;
SADABS-2008/1 (Bruker,2008) was used for absorption correction.
wR2(int) was 0.0599 before and 0.0341 after correction.
The Ratio of minimum to maximum transmission is 0.7709.
The \l/2 correction factor is 0.0015.
;
_exptl_crystal_colour 'dark red'
_exptl_crystal_density_diffrn 1.886
_exptl_crystal_description monoclinic
_exptl_crystal_F_000 528
_exptl_crystal_size_max 0.292
_exptl_crystal_size_mid 0.262
_exptl_crystal_size_min 0.180
_refine_diff_density_max 0.311
_refine_diff_density_min -0.411
_refine_diff_density_rms 0.070
_refine_ls_extinction_method none
_refine_ls_goodness_of_fit_ref 0.925
_refine_ls_hydrogen_treatment constr
_refine_ls_matrix_type full
_refine_ls_number_parameters 137
_refine_ls_number_reflns 2898
_refine_ls_number_restraints 0
_refine_ls_restrained_S_all 0.925
_refine_ls_R_factor_all 0.0493
_refine_ls_R_factor_gt 0.0280
_refine_ls_shift/su_max 0.001
_refine_ls_shift/su_mean 0.000
_refine_ls_structure_factor_coef Fsqd
_refine_ls_weighting_details 'calc w=1/[\s^2^(Fo^2^)+(0.0409P)^2^+0.3916P] where P=(Fo^2^+2Fc^2^)/3'
_refine_ls_weighting_scheme calc
_refine_ls_wR_factor_gt 0.0673
_refine_ls_wR_factor_ref 0.0756
_reflns_number_gt 2112
_reflns_number_total 2898
_reflns_threshold_expression >2sigma(I)
_cod_data_source_file jo302772t_si_003.cif
_cod_data_source_block Caulibugulone_B
_cod_database_code 4028220

loop_
_space_group_symop_id
_space_group_symop_operation_xyz
1 'x, y, z'
2 '-x+1/2, y+1/2, -z+1/2'
3 '-x, -y, -z'
4 'x-1/2, -y-1/2, z-1/2'

loop_
_atom_site_label
_atom_site_type_symbol
_atom_site_fract_x
_atom_site_fract_y
_atom_site_fract_z
_atom_site_U_iso_or_equiv
_atom_site_adp_type
_atom_site_occupancy
_atom_site_symmetry_multiplicity
_atom_site_calc_flag
_atom_site_refinement_flags
Br1 Br 0.39621(2) 0.15035(3) 0.04894(2) 0.04658(9) Uani 1 1 d .
O1 O 0.21677(15) -0.09746(18) 0.10973(14) 0.0434(4) Uani 1 1 d .
O2 O 0.04129(15) 0.54284(17) 0.14205(15) 0.0462(4) Uani 1 1 d .
N1 N -0.16481(17) 0.1298(2) 0.22397(17) 0.0414(4) Uani 1 1 d .
N2 N 0.24734(15) 0.5233(2) 0.07540(15) 0.0337(3) Uani 1 1 d .
H2 H 0.2095 0.6122 0.0946 0.040 Uiso 1 1 calc R
C1 C -0.1221(2) -0.0292(3) 0.20674(19) 0.0396(5) Uani 1 1 d .
H1 H -0.1695 -0.1245 0.2189 0.048 Uiso 1 1 calc R
C2 C -0.09579(19) 0.2629(3) 0.20296(18) 0.0365(4) Uani 1 1 d .
H2a H -0.1224 0.3749 0.2144 0.044 Uiso 1 1 calc R
C3 C 0.01374(17) 0.2445(2) 0.16489(16) 0.0284(4) Uani 1 1 d .
C4 C 0.08082(18) 0.3964(2) 0.13731(17) 0.0293(4) Uani 1 1 d .
C5 C 0.20151(17) 0.3707(2) 0.09758(16) 0.0276(4) Uani 1 1 d .
C6 C 0.3509(2) 0.5645(3) 0.0241(2) 0.0412(5) Uani 1 1 d .
H6a H 0.4309 0.5320 0.0784 0.062 Uiso 1 1 calc R
H6b H 0.3509 0.6871 0.0087 0.062 Uiso 1 1 calc R
H6c H 0.3393 0.5016 -0.0488 0.062 Uiso 1 1 calc R
C7 C 0.05770(18) 0.0784(2) 0.15093(16) 0.0280(4) Uani 1 1 d .
C8 C -0.01299(19) -0.0609(2) 0.17234(18) 0.0347(4) Uani 1 1 d .
H8 H 0.0127 -0.1743 0.1637 0.042 Uiso 1 1 calc R
C9 C 0.17795(18) 0.0519(2) 0.11531(16) 0.0299(4) Uani 1 1 d .
C10 C 0.24418(18) 0.2036(2) 0.09070(17) 0.0297(4) Uani 1 1 d .

loop_
_atom_site_aniso_label
_atom_site_aniso_U_11
_atom_site_aniso_U_22
_atom_site_aniso_U_33
_atom_site_aniso_U_23
_atom_site_aniso_U_13
_atom_site_aniso_U_12
Br1 0.04137(14) 0.03801(12) 0.07076(18) -0.00216(10) 0.03288(12) 0.00591(9)
O1 0.0492(9) 0.0231(6) 0.0648(10) -0.0020(6) 0.0271(8) 0.0061(6)
O2 0.0495(9) 0.0223(6) 0.0767(11) -0.0017(7) 0.0337(8) 0.0053(6)
N1 0.0359(9) 0.0391(9) 0.0551(11) -0.0004(8) 0.0222(8) -0.0016(7)
N2 0.0337(8) 0.0248(7) 0.0475(9) 0.0005(7) 0.0192(7) -0.0011(7)
C1 0.0407(11) 0.0346(10) 0.0465(12) -0.0003(9) 0.0169(9) -0.0079(9)
C2 0.0348(10) 0.0300(9) 0.0490(12) -0.0011(8) 0.0187(9) 0.0031(8)
C3 0.0303(9) 0.0233(8) 0.0323(9) -0.0005(7) 0.0097(7) 0.0013(7)
C4 0.0306(9) 0.0226(7) 0.0363(10) -0.0027(7) 0.0120(8) 0.0015(7)
C5 0.0267(9) 0.0257(8) 0.0312(9) -0.0018(6) 0.0092(7) -0.0005(7)
C6 0.0417(11) 0.0359(11) 0.0527(12) 0.0061(9) 0.0242(10) -0.0026(9)
C7 0.0302(9) 0.0238(8) 0.0304(9) -0.0008(7) 0.0089(7) 0.0009(7)
C8 0.0410(11) 0.0229(8) 0.0418(11) 0.0000(7) 0.0138(9) -0.0008(8)
C9 0.0328(9) 0.0238(8) 0.0343(9) -0.0018(7) 0.0112(8) 0.0033(7)
C10 0.0285(9) 0.0270(8) 0.0362(10) -0.0009(7) 0.0133(8) 0.0026(7)

loop_
_atom_type_symbol
_atom_type_description
_atom_type_scat_dispersion_real
_atom_type_scat_dispersion_imag
_atom_type_scat_source
C C 0.0033 0.0016 'International Tables Vol C Tables 4.2.6.8 and 6.1.1.4'
H H 0.0000 0.0000 'International Tables Vol C Tables 4.2.6.8 and 6.1.1.4'
N N 0.0061 0.0033 'International Tables Vol C Tables 4.2.6.8 and 6.1.1.4'
O O 0.0106 0.0060 'International Tables Vol C Tables 4.2.6.8 and 6.1.1.4'
Br Br -0.2901 2.4595 'International Tables Vol C Tables 4.2.6.8 and 6.1.1.4'

loop_
_geom_angle_atom_site_label_1
_geom_angle_atom_site_label_2
_geom_angle_atom_site_label_3
_geom_angle
C2 N1 C1 115.79(17)
C5 N2 H2 114.7
C5 N2 C6 130.57(16)
C6 N2 H2 114.7
N1 C1 H1 117.7
N1 C1 C8 124.61(19)
C8 C1 H1 117.7
N1 C2 H2a 118.0
N1 C2 C3 123.91(17)
C3 C2 H2a 118.0
C2 C3 C4 120.96(16)
C7 C3 C2 119.03(17)
C7 C3 C4 120.00(16)
O2 C4 C3 121.84(17)
O2 C4 C5 118.80(16)
C3 C4 C5 119.33(15)
N2 C5 C4 110.32(14)
N2 C5 C10 131.47(17)
C10 C5 C4 118.21(15)
N2 C6 H6a 109.5
N2 C6 H6b 109.5
N2 C6 H6c 109.5
H6a C6 H6b 109.5
H6a C6 H6c 109.5
H6b C6 H6c 109.5
C3 C7 C9 121.01(16)
C8 C7 C3 117.65(17)
C8 C7 C9 121.34(16)
C1 C8 C7 118.97(18)
C1 C8 H8 120.5
C7 C8 H8 120.5
O1 C9 C7 118.82(17)
O1 C9 C10 123.09(17)
C10 C9 C7 118.09(15)
C5 C10 Br1 123.33(14)
C5 C10 C9 123.25(16)
C9 C10 Br1 113.42(13)

loop_
_geom_bond_atom_site_label_1
_geom_bond_atom_site_label_2
_geom_bond_distance
Br1 C10 1.8952(18)
O1 C9 1.231(2)
O2 C4 1.212(2)
N1 C1 1.343(3)
N1 C2 1.332(3)
N2 H2 0.8600
N2 C5 1.329(2)
N2 C6 1.452(2)
C1 H1 0.9300
C1 C8 1.377(3)
C2 H2a 0.9300
C2 C3 1.391(3)
C3 C4 1.461(2)
C3 C7 1.389(2)
C4 C5 1.523(3)
C5 C10 1.376(2)
C6 H6a 0.9600
C6 H6b 0.9600
C6 H6c 0.9600
C7 C8 1.381(2)
C7 C9 1.493(3)
C8 H8 0.9300
C9 C10 1.442(3)
